data_1541108
loop_
_publ_author_name
'Pecharskii, V.K.'
'Gladyshevskii, E.I.'
'Bodak, O.I.'

_publ_section_title
;
 Crystal structure of Sc Re2 Si3 and Sc3 Re2 Si3
;
_journal_name_full 'Soviet Physics, Crystallography (= Kristallografiya)'
_journal_page_first 433
_journal_page_last 438
_journal_volume 24
_journal_year 1979
_chemical_formula_sum 'Re2 Sc3 Si3'
_space_group_IT_number 5
_symmetry_space_group_name_Hall 'C 2y'
_symmetry_space_group_name_H-M 'C 1 2 1'
_cell_angle_alpha 90
_cell_angle_beta 136.05
_cell_angle_gamma 90
_cell_formula_units_Z 8
_cell_length_a 19.604
_cell_length_b 5.339
_cell_length_c 16.038
_cell_volume 1165.020
_citation_journal_id_ASTM SPHCA6
_cod_data_source_file Pecharskii_SPHCA6_1979_286.cif
_cod_data_source_block Re2Sc3Si3
_cod_original_cell_volume 1165.02
_cod_database_code 1541108

loop_
_symmetry_equiv_pos_as_xyz
x,y,z
-x,y,-z
x+1/2,y+1/2,z
-x+1/2,y+1/2,-z

loop_
_atom_site_label
_atom_site_type_symbol
_atom_site_fract_x
_atom_site_fract_y
_atom_site_fract_z
_atom_site_occupancy
_atom_site_U_iso_or_equiv
Si5 Si 0.7453 0.4922 0.6263 1 0.0
Si4 Si 0 0.7439 0.5 1 0.0
Si8 Si 0.0941 0.2128 0.8693 1 0.0
Re4 Re 0.7309 0.6854 0.4678 1 0.0
Re2 Re 0.3505 0.4954 0.3248 1 0.0
Sc4 Sc 0.682 0.998 0.6013 1 0.0
Sc5 Sc 0.045 0.7158 0.8745 1 0.0
Si6 Si 0.9203 0.4612 0.6527 1 0.0
Si1 Si 0 0.9639 0 1 0.0
Si3 Si 0 0.2452 0.5 1 0.0
Sc1 Sc 0.9127 0.2333 0.7908 1 0.0
Si7 Si 0.2611 0.237 0.8648 1 0.0
Re3 Re 0.2314 0.5023 0.968 1 0.0
Re1 Re 0.8584 0.7284 0.8346 1 0.0
Sc6 Sc 0.3299 0.7369 0.9084 1 0.0
Si2 Si 0 0.5036 0 1 0.0
Sc2 Sc 0.0699 0.4794 0.6887 1 0.0
Sc3 Sc 0.9432 0.9605 0.6019 1 0.0
